data_2020551
loop_
_publ_author_name
'Girisha, Marisiddaiah'
'Yathirajan, Hemmige S.'
'Jasinski, Jerry P.'
'Glidewell, Christopher'

_publ_section_title
;
 Different acid--base behaviour of a pyrazole and an isoxazole with
 organic acids: crystal and molecular structures of the salt
 3-(4-fluorophenyl)-1<i>H</i>-pyrazolium 2,4,6-trinitrophenolate and of
 the cocrystal
 4-amino-<i>N</i>-(3,4-dimethyl-1,2-oxazol-5-yl)benzenesulfonamide--3,5-dinitrobenzoic
 acid (1/1)
;
_journal_coeditor_code SK3631
_journal_issue 8
_journal_name_full 'Acta Crystallographica Section C'
_journal_page_first
;
;
_journal_paper_doi 10.1107/S2053229616010494
_journal_volume 72
_journal_year 2016
_chemical_formula_iupac 'C9 H8 F N2 +, C6 H2 N3 O7 -'
_chemical_formula_moiety 'C9 H8 F N2 +, C6 H2 N3 O7 -'
_chemical_formula_sum 'C15 H10 F N5 O7'
_chemical_formula_weight 391.28
_chemical_name_systematic
;
3-(4-Fluorophenyl)-1<i>H</i>-pyrazolium 2,4,6-trinitrophenolate
;
_space_group_crystal_system monoclinic
_space_group_IT_number 14
_space_group_name_Hall '-P 2ybc'
_space_group_name_H-M_alt 'P 1 21/c 1'
_symmetry_space_group_name_Hall '-P 2ybc'
_symmetry_space_group_name_H-M 'P 1 21/c 1'
_atom_sites_solution_hydrogens mixed
_audit_creation_method SHELXL-2014
_cell_angle_alpha 90
_cell_angle_beta 107.009(7)
_cell_angle_gamma 90
_cell_formula_units_Z 4
_cell_length_a 11.8062(7)
_cell_length_b 8.0061(4)
_cell_length_c 17.6442(12)
_cell_measurement_reflns_used 5289
_cell_measurement_temperature 298(2)
_cell_measurement_theta_max 32.884
_cell_measurement_theta_min 3.411
_cell_volume 1594.81(17)
_computing_cell_refinement
;
CrysAlis PRO (Agilent, 2014)
;
_computing_data_collection
;
CrysAlis PRO (Agilent, 2014)
;
_computing_data_reduction
;
CrysAlis PRO (Agilent, 2014)
;
_computing_molecular_graphics
;
PLATON (Spek, 2009)
;
_computing_publication_material
;
SHELXL2014 (Sheldrick, 2015) and PLATON (Spek, 2009)
;
_computing_structure_refinement
;
SHELXL2014 (Sheldrick, 2015)
;
_computing_structure_solution
;
SHELXS97 (Sheldrick, 2008)
;
_diffrn_ambient_temperature 298(2)
_diffrn_detector_area_resol_mean 16.0416
_diffrn_measured_fraction_theta_full 0.998
_diffrn_measured_fraction_theta_max 0.998
_diffrn_measurement_device_type 'Agilent Xcalibur (Eos, Gemini)'
_diffrn_measurement_method '\f and \w scans'
_diffrn_radiation_type MoK\a
_diffrn_radiation_wavelength 0.71073
_diffrn_reflns_av_R_equivalents 0.0223
_diffrn_reflns_limit_h_max 14
_diffrn_reflns_limit_h_min -15
_diffrn_reflns_limit_k_max 9
_diffrn_reflns_limit_k_min -10
_diffrn_reflns_limit_l_max 19
_diffrn_reflns_limit_l_min -22
_diffrn_reflns_number 8339
_diffrn_reflns_theta_full 25.242
_diffrn_reflns_theta_max 27.546
_diffrn_reflns_theta_min 3.411
_diffrn_standards_interval_count 0
_diffrn_standards_interval_time 0
_diffrn_standards_number 0
_exptl_absorpt_coefficient_mu 0.139
_exptl_absorpt_correction_T_max 0.975
_exptl_absorpt_correction_T_min 0.811
_exptl_absorpt_correction_type multi-scan
_exptl_absorpt_process_details
;
(CrysAlis PRO; Agilent, 2014)
;
_exptl_crystal_colour colourless
_exptl_crystal_density_diffrn 1.630
_exptl_crystal_description plate
_exptl_crystal_F_000 800
_exptl_crystal_size_max 0.320
_exptl_crystal_size_mid 0.260
_exptl_crystal_size_min 0.180
_refine_diff_density_max 0.243
_refine_diff_density_min -0.274
_refine_ls_extinction_method none
_refine_ls_goodness_of_fit_ref 1.035
_refine_ls_hydrogen_treatment mixed
_refine_ls_matrix_type full
_refine_ls_number_parameters 266
_refine_ls_number_reflns 3682
_refine_ls_number_restraints 3
_refine_ls_restrained_S_all 1.035
_refine_ls_R_factor_all 0.0666
_refine_ls_R_factor_gt 0.0482
_refine_ls_shift/su_max 0.000
_refine_ls_shift/su_mean 0.000
_refine_ls_structure_factor_coef Fsqd
_refine_ls_weighting_details 'w=1/[\s^2^(Fo^2^)+(0.0585P)^2^+0.5219P] where P=(Fo^2^+2Fc^2^)/3'
_refine_ls_weighting_scheme calc
_refine_ls_wR_factor_gt 0.1189
_refine_ls_wR_factor_ref 0.1326
_reflns_number_gt 2749
_reflns_number_total 3682
_reflns_threshold_expression 'I > 2\s(I)'
_cod_data_source_file sk3631sup1.cif
_cod_data_source_block I
_cod_database_code 2020551
_shelx_space_group_comment
;
The symmetry employed for this shelxl refinement is uniquely defined
by the following loop, which should always be used as a source of
symmetry information in preference to the above space-group names.
They are only intended as comments.
;
_shelx_estimated_absorpt_t_min 0.957
_shelx_estimated_absorpt_t_max 0.975
_shelxl_version_number 2.014

loop_
_space_group_symop_operation_xyz
'x, y, z'
'-x, y+1/2, -z+1/2'
'-x, -y, -z'
'x, -y-1/2, z-1/2'

loop_
_atom_site_type_symbol
_atom_site_label
_atom_site_fract_x
_atom_site_fract_y
_atom_site_fract_z
_atom_site_U_iso_or_equiv
_atom_site_adp_type
_atom_site_calc_flag
_atom_site_occupancy
_atom_site_disorder_assembly
_atom_site_disorder_group
N N1 0.45090(15) 0.9297(2) 0.64942(10) 0.0442(4) Uani d 1 . .
H H1 0.517(2) 0.900(3) 0.6826(14) 0.053 Uiso d 1 . .
N N2 0.42595(13) 0.89427(18) 0.57182(8) 0.0351(3) Uani d 1 . .
H H2 0.4737(17) 0.830(2) 0.5543(12) 0.042 Uiso d 1 . .
C C3 0.31937(14) 0.9597(2) 0.53368(10) 0.0337(4) Uani d 1 . .
C C4 0.27772(17) 1.0378(2) 0.59112(12) 0.0470(5) Uani d 1 . .
H H4 0.2060 1.0936 0.5827 0.056 Uiso calc 1 . .
C C5 0.36247(19) 1.0166(3) 0.66209(13) 0.0517(5) Uani d 1 . .
H H5 0.3588 1.0561 0.7109 0.062 Uiso calc 1 . .
C C21 0.26423(14) 0.9447(2) 0.44824(10) 0.0340(4) Uani d 1 . .
C C22 0.15299(16) 1.0159(3) 0.41447(13) 0.0484(5) Uani d 1 . .
H H22 0.1166 1.0746 0.4464 0.058 Uiso calc 1 . .
C C23 0.09641(18) 1.0007(3) 0.33485(14) 0.0588(6) Uani d 1 . .
H H23 0.0220 1.0478 0.3128 0.071 Uiso calc 1 . .
C C24 0.15166(18) 0.9149(3) 0.28859(12) 0.0531(5) Uani d 1 . .
F F24 0.09605(12) 0.8956(2) 0.21034(8) 0.0848(5) Uani d 1 . .
C C25 0.26152(16) 0.8453(2) 0.31890(11) 0.0448(4) Uani d 1 . .
H H25 0.2975 0.7886 0.2861 0.054 Uiso calc 1 . .
C C26 0.31796(15) 0.8607(2) 0.39906(10) 0.0370(4) Uani d 1 . .
H H26 0.3928 0.8142 0.4203 0.044 Uiso calc 1 . .
C C31 0.64472(14) 0.6137(2) 0.51076(10) 0.0316(4) Uani d 1 . .
C C32 0.73691(14) 0.5783(2) 0.58397(10) 0.0335(4) Uani d 1 . .
C C33 0.83668(14) 0.4867(2) 0.58817(11) 0.0372(4) Uani d 1 . .
H H33 0.8935 0.4694 0.6367 0.045 Uiso calc 1 . .
C C34 0.85189(14) 0.4203(2) 0.51957(12) 0.0378(4) Uani d 1 . .
C C35 0.76991(15) 0.4458(2) 0.44685(11) 0.0376(4) Uani d 1 . .
H H35 0.7819 0.4010 0.4012 0.045 Uiso calc 1 . .
C C36 0.67049(14) 0.5379(2) 0.44269(10) 0.0337(4) Uani d 1 . .
O O31 0.55522(11) 0.70057(17) 0.50515(7) 0.0453(3) Uani d 1 . .
N N32 0.72553(13) 0.6379(2) 0.65910(9) 0.0420(4) Uani d 1 . .
O O32 0.64110(14) 0.7228(2) 0.66069(9) 0.0695(5) Uani d 1 . .
O O33 0.79987(14) 0.5978(3) 0.72004(9) 0.0797(6) Uani d 1 . .
N N34 0.95594(14) 0.3193(2) 0.52412(12) 0.0505(4) Uani d 1 . .
O O34 1.03272(13) 0.3075(2) 0.58793(12) 0.0700(5) Uani d 1 . .
O O35 0.96177(15) 0.2502(2) 0.46356(12) 0.0758(5) Uani d 1 . .
N N36A 0.58888(14) 0.5598(2) 0.36370(9) 0.0436(4) Uani d 0.571(6) A -1
O O36A 0.6285(4) 0.5437(8) 0.3059(2) 0.0688(12) Uani d 0.571(6) A -1
O O37A 0.4858(3) 0.5984(7) 0.3557(4) 0.0602(13) Uani d 0.571(6) A -1
N N36B 0.58888(14) 0.5598(2) 0.36370(9) 0.0436(4) Uani d 0.429(6) A -2
O O36B 0.6010(6) 0.4635(8) 0.3109(3) 0.0688(12) Uani d 0.429(6) A -2
O O37B 0.5094(5) 0.6619(7) 0.3499(5) 0.0602(13) Uani d 0.429(6) A -2

loop_
_atom_site_aniso_label
_atom_site_aniso_U_11
_atom_site_aniso_U_22
_atom_site_aniso_U_33
_atom_site_aniso_U_12
_atom_site_aniso_U_13
_atom_site_aniso_U_23
N1 0.0479(9) 0.0516(9) 0.0343(8) 0.0060(8) 0.0137(7) -0.0032(7)
N2 0.0368(8) 0.0377(8) 0.0327(8) 0.0047(6) 0.0128(6) -0.0025(6)
C3 0.0335(8) 0.0287(8) 0.0424(10) 0.0003(7) 0.0167(7) 0.0014(7)
C4 0.0455(10) 0.0486(11) 0.0536(12) 0.0086(9) 0.0251(9) -0.0028(9)
C5 0.0601(12) 0.0564(12) 0.0461(12) 0.0047(10) 0.0273(10) -0.0096(9)
C21 0.0306(8) 0.0306(8) 0.0420(10) -0.0005(7) 0.0124(7) 0.0036(7)
C22 0.0369(10) 0.0504(11) 0.0593(13) 0.0105(8) 0.0164(9) 0.0040(9)
C23 0.0364(10) 0.0731(15) 0.0608(14) 0.0152(10) 0.0045(9) 0.0116(11)
C24 0.0437(11) 0.0689(14) 0.0398(11) -0.0008(10) 0.0012(8) 0.0094(10)
F24 0.0633(9) 0.1312(14) 0.0455(8) 0.0131(8) -0.0064(6) 0.0065(8)
C25 0.0424(10) 0.0513(11) 0.0413(11) 0.0027(9) 0.0131(8) 0.0033(8)
C26 0.0318(8) 0.0412(9) 0.0382(10) 0.0040(7) 0.0106(7) 0.0042(7)
C31 0.0294(8) 0.0315(8) 0.0351(9) 0.0030(6) 0.0113(6) 0.0017(7)
C32 0.0315(8) 0.0351(8) 0.0353(9) -0.0006(7) 0.0120(7) 0.0036(7)
C33 0.0280(8) 0.0363(9) 0.0469(10) 0.0002(7) 0.0103(7) 0.0104(7)
C34 0.0283(8) 0.0321(8) 0.0575(12) 0.0039(7) 0.0194(8) 0.0062(8)
C35 0.0367(9) 0.0337(8) 0.0480(11) 0.0008(7) 0.0213(8) -0.0010(7)
C36 0.0330(8) 0.0335(8) 0.0353(9) 0.0015(7) 0.0113(7) 0.0003(7)
O31 0.0401(7) 0.0576(8) 0.0362(7) 0.0202(6) 0.0081(5) -0.0028(6)
N32 0.0384(8) 0.0534(9) 0.0344(8) 0.0043(7) 0.0111(6) 0.0051(7)
O32 0.0710(11) 0.0965(13) 0.0410(9) 0.0406(9) 0.0165(7) -0.0018(8)
O33 0.0589(10) 0.1370(16) 0.0371(8) 0.0312(10) 0.0045(7) 0.0060(9)
N34 0.0355(8) 0.0414(9) 0.0811(14) 0.0081(7) 0.0272(9) 0.0111(9)
O34 0.0369(8) 0.0721(11) 0.0955(14) 0.0185(7) 0.0107(8) 0.0124(9)
O35 0.0672(11) 0.0799(12) 0.0924(14) 0.0338(9) 0.0423(10) 0.0006(10)
N36A 0.0422(8) 0.0502(9) 0.0388(9) 0.0063(7) 0.0123(7) -0.0062(7)
O36A 0.063(2) 0.110(4) 0.0376(11) 0.021(2) 0.0213(11) 0.000(2)
O37A 0.0471(15) 0.080(3) 0.0460(13) 0.0188(19) 0.0016(13) -0.014(2)
N36B 0.0422(8) 0.0502(9) 0.0388(9) 0.0063(7) 0.0123(7) -0.0062(7)
O36B 0.063(2) 0.110(4) 0.0376(11) 0.021(2) 0.0213(11) 0.000(2)
O37B 0.0471(15) 0.080(3) 0.0460(13) 0.0188(19) 0.0016(13) -0.014(2)

loop_
_atom_type_symbol
_atom_type_description
_atom_type_scat_dispersion_real
_atom_type_scat_dispersion_imag
_atom_type_scat_source
C C 0.0033 0.0016 'International Tables Vol C Tables 4.2.6.8 and 6.1.1.4'
H H 0.0000 0.0000 'International Tables Vol C Tables 4.2.6.8 and 6.1.1.4'
N N 0.0061 0.0033 'International Tables Vol C Tables 4.2.6.8 and 6.1.1.4'
O O 0.0106 0.0060 'International Tables Vol C Tables 4.2.6.8 and 6.1.1.4'
F F 0.0171 0.0103 'International Tables Vol C Tables 4.2.6.8 and 6.1.1.4'

loop_
_geom_angle_atom_site_label_1
_geom_angle_atom_site_label_2
_geom_angle_atom_site_label_3
_geom_angle
C5 N1 N2 109.49(17)
C5 N1 H1 129.2(15)
N2 N1 H1 121.3(15)
N1 N2 C3 108.72(14)
N1 N2 H2 120.5(13)
C3 N2 H2 130.5(13)
N2 C3 C4 106.69(16)
N2 C3 C21 123.52(15)
C4 C3 C21 129.79(16)
C5 C4 C3 106.89(17)
C5 C4 H4 126.6
C3 C4 H4 126.6
N1 C5 C4 108.21(18)
N1 C5 H5 125.9
C4 C5 H5 125.9
C26 C21 C22 118.41(17)
C26 C21 C3 122.48(15)
C22 C21 C3 119.11(16)
C23 C22 C21 121.08(19)
C23 C22 H22 119.5
C21 C22 H22 119.5
C24 C23 C22 118.70(18)
C24 C23 H23 120.7
C22 C23 H23 120.7
F24 C24 C25 118.3(2)
F24 C24 C23 119.46(19)
C25 C24 C23 122.25(19)
C24 C25 C26 118.81(18)
C24 C25 H25 120.6
C26 C25 H25 120.6
C25 C26 C21 120.73(16)
C25 C26 H26 119.6
C21 C26 H26 119.6
O31 C31 C32 125.26(15)
O31 C31 C36 123.03(15)
C32 C31 C36 111.69(14)
C33 C32 N32 115.73(15)
C33 C32 C31 124.09(16)
N32 C32 C31 120.17(14)
C32 C33 C34 119.25(16)
C32 C33 H33 120.4
C34 C33 H33 120.4
C35 C34 C33 121.54(16)
C35 C34 N34 119.09(17)
C33 C34 N34 119.37(17)
C36 C35 C34 119.15(17)
C36 C35 H35 120.4
C34 C35 H35 120.4
C35 C36 N36A 115.66(16)
C35 C36 C31 124.27(16)
N36A C36 C31 120.07(14)
O32 N32 O33 120.86(17)
O32 N32 C32 120.08(15)
O33 N32 C32 119.02(16)
O35 N34 O34 123.53(18)
O35 N34 C34 117.78(19)
O34 N34 C34 118.69(19)
O37A N36A O36A 122.0(4)
O37A N36A C36 120.0(3)
O36A N36A C36 118.0(3)

loop_
_geom_bond_atom_site_label_1
_geom_bond_atom_site_label_2
_geom_bond_distance
_geom_bond_publ_flag
N1 N2 1.344(2) y
N1 H1 0.86(2) ?
N2 C3 1.347(2) y
N2 H2 0.88(2) ?
C3 C4 1.397(2) y
C3 C21 1.462(2) ?
C4 C5 1.366(3) y
C4 H4 0.9300 ?
C5 N1 1.327(2) y
C5 H5 0.9300 ?
C21 C26 1.389(2) ?
C21 C22 1.395(2) ?
C22 C23 1.373(3) ?
C22 H22 0.9300 ?
C23 C24 1.369(3) ?
C23 H23 0.9300 ?
C24 F24 1.353(2) ?
C24 C25 1.369(3) ?
C25 C26 1.381(3) ?
C25 H25 0.9300 ?
C26 H26 0.9300 ?
C31 C32 1.453(2) y
C32 C33 1.371(2) y
C33 C34 1.381(3) y
C34 C35 1.378(3) y
C35 C36 1.370(2) y
C36 C31 1.455(2) y
C31 O31 1.2447(19) y
C32 N32 1.452(2) y
C34 N34 1.453(2) y
C36 N36A 1.455(2) y
C33 H33 0.9300 ?
C35 H35 0.9300 ?
N32 O32 1.213(2) y
N32 O33 1.215(2) y
N34 O34 1.225(2) y
N34 O35 1.223(3) y
N36A O36A 1.248(3) y
N36A O37A 1.223(3) y

loop_
_geom_hbond_atom_site_label_D
_geom_hbond_atom_site_label_H
_geom_hbond_atom_site_label_A
_geom_hbond_site_symmetry_A
_geom_hbond_distance_DH
_geom_hbond_distance_HA
_geom_hbond_distance_DA
_geom_hbond_angle_DHA
_geom_hbond_publ_flag
N1 H1 O32 . 0.86(2) 2.15(2) 2.750(2) 126(2) y
N1 H1 O36A 4_576 0.86(2) 2.24(2) 2.946(4) 140(2) y
N1 H1 O36B 4_576 0.86(2) 2.45(2) 3.006(6) 123(2) y
N2 H2 O31 . 0.883(19) 1.800(19) 2.677(2) 172(2) y
N2 H2 O32 . 0.883(19) 2.45(2) 2.910(2) 113.0(16) y
C22 H22 O35 1_465 0.93 2.39 3.242(3) 151 y
C26 H26 O31 . 0.93 2.25 3.151(2) 162 y

loop_
_geom_torsion_atom_site_label_1
_geom_torsion_atom_site_label_2
_geom_torsion_atom_site_label_3
_geom_torsion_atom_site_label_4
_geom_torsion
C5 N1 N2 C3 0.1(2)
N1 N2 C3 C4 -0.30(19)
N1 N2 C3 C21 -179.91(15)
N2 C3 C4 C5 0.4(2)
C21 C3 C4 C5 179.98(17)
N2 N1 C5 C4 0.2(2)
C3 C4 C5 N1 -0.4(2)
N2 C3 C21 C26 0.1(3)
C4 C3 C21 C26 -179.45(18)
N2 C3 C21 C22 179.46(16)
C4 C3 C21 C22 -0.1(3)
C26 C21 C22 C23 1.3(3)
C3 C21 C22 C23 -178.10(18)
C21 C22 C23 C24 -0.4(3)
C22 C23 C24 F24 178.6(2)
C22 C23 C24 C25 -0.6(4)
F24 C24 C25 C26 -178.46(18)
C23 C24 C25 C26 0.7(3)
C24 C25 C26 C21 0.2(3)
C22 C21 C26 C25 -1.2(3)
C3 C21 C26 C25 178.20(16)
O31 C31 C32 C33 -177.73(17)
C36 C31 C32 C33 0.8(2)
O31 C31 C32 N32 3.7(3)
C36 C31 C32 N32 -177.78(14)
N32 C32 C33 C34 177.64(15)
C31 C32 C33 C34 -1.0(3)
C32 C33 C34 C35 0.9(3)
C32 C33 C34 N34 -178.34(15)
C33 C34 C35 C36 -0.6(3)
N34 C34 C35 C36 178.61(15)
C34 C35 C36 N36A 179.64(15)
C34 C35 C36 C31 0.5(3)
O31 C31 C36 C35 178.05(17)
C32 C31 C36 C35 -0.5(2)
O31 C31 C36 N36A -1.1(3)
C32 C31 C36 N36A -179.68(14)
C33 C32 N32 O32 178.53(17)
C31 C32 N32 O32 -2.8(3)
C33 C32 N32 O33 -3.4(3)
C31 C32 N32 O33 175.31(18)
C35 C34 N34 O35 -5.5(3)
C33 C34 N34 O35 173.70(18)
C35 C34 N34 O34 174.59(17)
C33 C34 N34 O34 -6.2(3)
C35 C36 N36A O37A 160.0(3)
C31 C36 N36A O37A -20.8(4)
C35 C36 N36A O36A -22.4(4)
C31 C36 N36A O36A 156.8(4)

_cod_database_fobs_code 2020551
